data_7232834
loop_
_publ_author_name
'Feng, Xun'
'Shang, Yapei'
'Zhang, Heng'
'Li, Rongfang'
'Wang, Weizhou'
'Zhang, Daoming'
'Wang, Liya'
'Li, Zhongjun'

_publ_section_title
;
 Enhanced luminescence and tunable magnetic properties of lanthanide
 coordination polymers based on fluorine substitution and phenanthroline
 ligand
;
_journal_issue 29
_journal_name_full 'RSC Advances'
_journal_page_first 16328
_journal_paper_doi 10.1039/C9RA01574D
_journal_volume 9
_journal_year 2019
_chemical_formula_moiety 'C28 H11 F8 N2 Nd O9, C12 H8 N2'
_chemical_formula_sum 'C40 H19 F8 N4 Nd O9'
_chemical_formula_weight 995.83
_space_group_crystal_system triclinic
_space_group_IT_number 2
_space_group_name_Hall '-P 1'
_space_group_name_H-M_alt 'P -1'
_symmetry_space_group_name_Hall '-P 1'
_symmetry_space_group_name_H-M 'P -1'
_atom_sites_solution_hydrogens mixed
_atom_sites_solution_primary dual
_audit_block_doi 10.5517/ccdc.csd.cc21mts9
_audit_creation_date 2017-11-29
_audit_creation_method
;
Olex2 1.2
(compiled 2017.08.10 svn.r3458 for OlexSys, GUI svn.r5381)
;
_audit_update_record
;
2019-02-07 deposited with the CCDC.    2019-05-24 downloaded from the CCDC.
;
_cell_angle_alpha 101.991(2)
_cell_angle_beta 97.461(2)
_cell_angle_gamma 105.574(2)
_cell_formula_units_Z 2
_cell_length_a 11.3060(3)
_cell_length_b 12.8480(3)
_cell_length_c 13.3042(3)
_cell_measurement_reflns_used 20688
_cell_measurement_temperature 286.13(10)
_cell_measurement_theta_max 26.5190
_cell_measurement_theta_min 3.9620
_cell_volume 1785.30(8)
_computing_cell_refinement 'CrysAlisPro 1.171.38.41r (Rigaku OD, 2015)'
_computing_data_collection 'CrysAlisPro 1.171.38.41r (Rigaku OD, 2015)'
_computing_data_reduction 'CrysAlisPro 1.171.38.41r (Rigaku OD, 2015)'
_computing_molecular_graphics 'Olex2 (Dolomanov et al., 2009)'
_computing_publication_material 'Olex2 (Dolomanov et al., 2009)'
_computing_structure_refinement 'ShelXL (Sheldrick, 2015)'
_computing_structure_solution 'ShelXT (Sheldrick, 2015)'
_diffrn_ambient_environment air
_diffrn_ambient_temperature 286.13(10)
_diffrn_detector 'CCD plate'
_diffrn_detector_area_resol_mean 8.0584
_diffrn_detector_type EosS2
_diffrn_measured_fraction_theta_full 0.974
_diffrn_measured_fraction_theta_max 0.964
_diffrn_measurement_details
;
List of Runs (angles in degrees, time in seconds):

  # Type    Start    End  Width  t~exp~   \w     \q     \k     \f   Frames
#--------------------------------------------------------------------------
  1  \w    -20.00  29.00   1.00    1.61    --   -9.62 -99.00 -90.00   49
  2  \w    -77.00   7.00   1.00    1.61    --   -9.62 -57.00-180.00   84
  3  \w    -36.00  58.00   1.00    1.61    --   -9.62  77.00 -30.00   94
  4  \w    -19.00  82.00   1.00    1.61    --   10.64  19.00   0.00  101
  5  \w    -20.00  50.00   1.00    1.61    --   10.64 -99.00 -60.00   70
  6  \w    -20.00  50.00   1.00    1.61    --   10.64 -99.00  60.00   70
  7  \w    -20.00  50.00   1.00    1.61    --   10.64 -99.00-180.00   70
  8  \w     -6.00  78.00   1.00    1.61    --   10.64  57.00 120.00   84
  9  \w     -6.00  78.00   1.00    1.61    --   10.64  57.00  60.00   84
 10  \w    -20.00  50.00   1.00    1.61    --   10.64 -99.00 120.00   70
 11  \w    -20.00  50.00   1.00    1.61    --   10.64 -99.00   0.00   70
 12  \w    -20.00  50.00   1.00    1.61    --   10.64 -99.00-120.00   70
;
_diffrn_measurement_device 'four-circle diffractometer'
_diffrn_measurement_device_type 'SuperNova, Single source at offset, EosS2'
_diffrn_measurement_method '\w scans'
_diffrn_orient_matrix_type 'CrysAlisPro convention (1999,Acta A55,543-557)'
_diffrn_orient_matrix_UB_11 0.0197535000
_diffrn_orient_matrix_UB_12 -0.0212998000
_diffrn_orient_matrix_UB_13 0.0421384000
_diffrn_orient_matrix_UB_21 0.0543888000
_diffrn_orient_matrix_UB_22 -0.0033280000
_diffrn_orient_matrix_UB_23 -0.0200524000
_diffrn_orient_matrix_UB_31 0.0326273000
_diffrn_orient_matrix_UB_32 0.0551940000
_diffrn_orient_matrix_UB_33 0.0302127000
_diffrn_radiation_monochromator mirror
_diffrn_radiation_probe x-ray
_diffrn_radiation_type MoK\a
_diffrn_radiation_wavelength 0.71073
_diffrn_reflns_av_R_equivalents 0.0446
_diffrn_reflns_av_unetI/netI 0.0366
_diffrn_reflns_Laue_measured_fraction_full 0.974
_diffrn_reflns_Laue_measured_fraction_max 0.964
_diffrn_reflns_limit_h_max 13
_diffrn_reflns_limit_h_min -13
_diffrn_reflns_limit_k_max 15
_diffrn_reflns_limit_k_min -15
_diffrn_reflns_limit_l_max 15
_diffrn_reflns_limit_l_min -15
_diffrn_reflns_number 33292
_diffrn_reflns_point_group_measured_fraction_full 0.974
_diffrn_reflns_point_group_measured_fraction_max 0.964
_diffrn_reflns_theta_full 25.242
_diffrn_reflns_theta_max 25.498
_diffrn_reflns_theta_min 3.357
_diffrn_source 'micro-focus sealed X-ray tube'
_diffrn_source_type 'SuperNova (Mo) X-ray Source'
_exptl_absorpt_coefficient_mu 1.563
_exptl_absorpt_correction_T_max 1.00000
_exptl_absorpt_correction_T_min 0.63764
_exptl_absorpt_correction_type multi-scan
_exptl_absorpt_process_details
;
CrysAlisPro 1.171.38.41r (Rigaku Oxford Diffraction, 2015)
Empirical absorption correction using spherical harmonics,
 implemented in SCALE3 ABSPACK scaling algorithm.
;
_exptl_crystal_colour 'clear light colourless'
_exptl_crystal_colour_lustre clear
_exptl_crystal_colour_modifier light
_exptl_crystal_colour_primary colourless
_exptl_crystal_density_diffrn 1.852
_exptl_crystal_description block
_exptl_crystal_F_000 982
_exptl_crystal_size_max 0.31
_exptl_crystal_size_mid 0.29
_exptl_crystal_size_min 0.28
_refine_diff_density_max 0.404
_refine_diff_density_min -0.576
_refine_diff_density_rms 0.079
_refine_ls_extinction_method none
_refine_ls_goodness_of_fit_ref 1.065
_refine_ls_hydrogen_treatment constr
_refine_ls_matrix_type full
_refine_ls_number_parameters 560
_refine_ls_number_reflns 6416
_refine_ls_number_restraints 0
_refine_ls_restrained_S_all 1.065
_refine_ls_R_factor_all 0.0279
_refine_ls_R_factor_gt 0.0256
_refine_ls_shift/su_max 0.002
_refine_ls_shift/su_mean 0.000
_refine_ls_structure_factor_coef Fsqd
_refine_ls_weighting_details 'w=1/[\s^2^(Fo^2^)+(0.0230P)^2^+0.9060P] where P=(Fo^2^+2Fc^2^)/3'
_refine_ls_weighting_scheme calc
_refine_ls_wR_factor_gt 0.0561
_refine_ls_wR_factor_ref 0.0572
_reflns_Friedel_coverage 0.000
_reflns_number_gt 6057
_reflns_number_total 6416
_reflns_threshold_expression 'I > 2\s(I)'
_cod_data_source_file c9ra01574d2.cif
_cod_data_source_block 2017-9-7-nd-l45-phen
_cod_database_code 7232834
_shelx_shelxl_version_number 2014/7
_shelx_space_group_comment
;
The symmetry employed for this shelxl refinement is uniquely defined
by the following loop, which should always be used as a source of
symmetry information in preference to the above space-group names.
They are only intended as comments.
;
_shelx_estimated_absorpt_t_max 0.669
_shelx_estimated_absorpt_t_min 0.643
_reflns_odcompleteness_completeness 99.73
_reflns_odcompleteness_iscentric 1
_reflns_odcompleteness_theta 23.21
_olex2_refinement_description
;
1. Fixed Uiso
 At 1.2 times of:
  All C(H) groups
 At 1.5 times of:
  All O(H) groups, All O(H,H) groups
2.a Riding coordinates:
 O9(H9A,H9B)
2.b Aromatic/amide H refined with riding coordinates:
 C17(H17), C18(H18), C19(H19), C21(H21), C22(H22), C24(H24), C25(H25),
 C26(H26), C29(H29), C30(H30), C31(H31), C33(H33), C34(H34), C36(H36), C37(H37),
  C38(H38)
2.c Idealised tetrahedral OH refined as rotating group:
 O8(H8)
;
_olex2_submission_special_instructions 'No special instructions were received'
_oxdiff_exptl_absorpt_empirical_details
;
Empirical correction (ABSPACK) includes:
- Absorption correction using spherical harmonics
- Frame scaling
;
_oxdiff_exptl_absorpt_empirical_full_max 1.481
_oxdiff_exptl_absorpt_empirical_full_min 0.690

loop_
_space_group_symop_operation_xyz
'x, y, z'
'-x, -y, -z'

loop_
_atom_site_label
_atom_site_type_symbol
_atom_site_fract_x
_atom_site_fract_y
_atom_site_fract_z
_atom_site_U_iso_or_equiv
_atom_site_adp_type
_atom_site_occupancy
_atom_site_site_symmetry_order
_atom_site_calc_flag
_atom_site_refinement_flags_posn
Nd01 Nd 0.41586(2) 0.83292(2) 0.44765(2) 0.01819(6) Uani 1 1 d .
F1 F 0.17262(16) 1.11834(14) 0.31977(14) 0.0436(5) Uani 1 1 d .
F2 F -0.04875(16) 0.98759(15) 0.20790(13) 0.0452(5) Uani 1 1 d .
F3 F -0.17530(16) 0.80460(16) 0.26597(15) 0.0539(5) Uani 1 1 d .
F4 F -0.06810(16) 0.74659(15) 0.42991(15) 0.0494(5) Uani 1 1 d .
F5 F 0.45918(16) 0.79782(15) 0.99372(14) 0.0483(5) Uani 1 1 d .
F6 F 0.70115(17) 0.87044(15) 1.08487(13) 0.0463(5) Uani 1 1 d .
F7 F 0.86899(16) 1.01062(17) 1.00628(15) 0.0594(6) Uani 1 1 d .
F8 F 0.79549(15) 1.07250(15) 0.83528(13) 0.0452(5) Uani 1 1 d .
O1 O 0.23402(16) 0.79852(14) 0.52929(14) 0.0272(4) Uani 1 1 d .
O2 O 0.14097(19) 0.89168(18) 0.63714(16) 0.0390(5) Uani 1 1 d .
O3 O 0.37890(15) 1.01098(13) 0.51318(14) 0.0216(4) Uani 1 1 d .
O4 O 0.34444(17) 1.16997(14) 0.50825(16) 0.0324(5) Uani 1 1 d .
O5 O 0.49728(17) 0.89059(14) 0.63900(14) 0.0262(4) Uani 1 1 d .
O6 O 0.57603(18) 1.07696(14) 0.70069(14) 0.0304(5) Uani 1 1 d .
O7 O 0.3073(2) 0.74586(19) 0.78311(18) 0.0501(6) Uani 1 1 d .
O8 O 0.32083(19) 0.92465(17) 0.78701(16) 0.0400(5) Uani 1 1 d .
H8 H 0.2555 0.8980 0.7432 0.060 Uiso 1 1 calc GR
O9 O 0.22483(17) 0.75321(16) 0.30958(15) 0.0347(5) Uani 1 1 d .
H9A H 0.2364 0.7236 0.2486 0.052 Uiso 1 1 d R
H9B H 0.1822 0.6879 0.3154 0.052 Uiso 1 1 d R
N1 N 0.3680(2) 0.62991(17) 0.46865(17) 0.0245(5) Uani 1 1 d .
N2 N 0.4642(2) 0.68561(17) 0.30196(17) 0.0252(5) Uani 1 1 d .
C1 C 0.1115(2) 0.9026(2) 0.4624(2) 0.0229(6) Uani 1 1 d .
C2 C 0.1742(2) 1.0002(2) 0.4353(2) 0.0217(6) Uani 1 1 d .
C3 C 0.1157(3) 1.0279(2) 0.3518(2) 0.0269(6) Uani 1 1 d .
C4 C 0.0004(3) 0.9620(2) 0.2930(2) 0.0302(7) Uani 1 1 d .
C5 C -0.0614(2) 0.8690(2) 0.3212(2) 0.0325(7) Uani 1 1 d .
C6 C -0.0060(2) 0.8408(2) 0.4054(2) 0.0295(7) Uani 1 1 d .
C7 C 0.1677(2) 0.8612(2) 0.5503(2) 0.0248(6) Uani 1 1 d .
C8 C 0.3062(2) 1.0670(2) 0.4899(2) 0.0226(6) Uani 1 1 d .
C9 C 0.5860(2) 0.9613(2) 0.81782(19) 0.0225(6) Uani 1 1 d .
C10 C 0.4991(2) 0.8904(2) 0.8596(2) 0.0242(6) Uani 1 1 d .
C11 C 0.5403(3) 0.8637(2) 0.9503(2) 0.0287(6) Uani 1 1 d .
C12 C 0.6637(3) 0.9028(2) 1.0001(2) 0.0311(7) Uani 1 1 d .
C13 C 0.7479(3) 0.9729(2) 0.9601(2) 0.0342(7) Uani 1 1 d .
C14 C 0.7077(3) 1.0033(2) 0.8710(2) 0.0289(6) Uani 1 1 d .
C15 C 0.5486(2) 0.9784(2) 0.7098(2) 0.0226(6) Uani 1 1 d .
C16 C 0.3642(3) 0.8442(3) 0.8055(2) 0.0306(7) Uani 1 1 d .
C17 C 0.3222(3) 0.6017(2) 0.5493(2) 0.0326(7) Uani 1 1 d .
H17 H 0.3100 0.6574 0.6001 0.039 Uiso 1 1 calc R
C18 C 0.2911(3) 0.4936(2) 0.5623(3) 0.0375(7) Uani 1 1 d .
H18 H 0.2591 0.4781 0.6203 0.045 Uiso 1 1 calc R
C19 C 0.3084(3) 0.4109(2) 0.4890(3) 0.0378(8) Uani 1 1 d .
H19 H 0.2881 0.3382 0.4964 0.045 Uiso 1 1 calc R
C20 C 0.3568(3) 0.4361(2) 0.4021(2) 0.0300(7) Uani 1 1 d .
C21 C 0.3803(3) 0.3543(2) 0.3222(3) 0.0436(8) Uani 1 1 d .
H21 H 0.3617 0.2806 0.3267 0.052 Uiso 1 1 calc R
C22 C 0.4281(3) 0.3821(2) 0.2421(3) 0.0459(9) Uani 1 1 d .
H22 H 0.4426 0.3272 0.1919 0.055 Uiso 1 1 calc R
C23 C 0.4580(3) 0.4939(2) 0.2305(2) 0.0328(7) Uani 1 1 d .
C24 C 0.5120(3) 0.5269(3) 0.1489(3) 0.0444(8) Uani 1 1 d .
H24 H 0.5285 0.4747 0.0974 0.053 Uiso 1 1 calc R
C25 C 0.5403(3) 0.6356(3) 0.1452(2) 0.0447(8) Uani 1 1 d .
H25 H 0.5768 0.6585 0.0916 0.054 Uiso 1 1 calc R
C26 C 0.5138(3) 0.7122(3) 0.2228(2) 0.0370(7) Uani 1 1 d .
H26 H 0.5321 0.7860 0.2186 0.044 Uiso 1 1 calc R
C27 C 0.4365(2) 0.5771(2) 0.3072(2) 0.0244(6) Uani 1 1 d .
C28 C 0.3854(2) 0.5475(2) 0.3945(2) 0.0235(6) Uani 1 1 d .
N3 N 0.0917(2) 0.5316(2) 0.2666(2) 0.0402(6) Uani 1 1 d .
N4 N 0.1715(2) 0.6047(2) 0.0982(2) 0.0412(7) Uani 1 1 d .
C29 C 0.0465(3) 0.4943(3) 0.3435(3) 0.0541(9) Uani 1 1 d .
H29 H 0.0413 0.5461 0.4017 0.065 Uiso 1 1 calc R
C30 C 0.0060(3) 0.3812(4) 0.3421(3) 0.0614(11) Uani 1 1 d .
H30 H -0.0279 0.3585 0.3969 0.074 Uiso 1 1 calc R
C31 C 0.0171(3) 0.3058(3) 0.2600(3) 0.0549(10) Uani 1 1 d .
H31 H -0.0057 0.2305 0.2592 0.066 Uiso 1 1 calc R
C32 C 0.0628(3) 0.3404(3) 0.1757(3) 0.0424(8) Uani 1 1 d .
C33 C 0.0736(4) 0.2639(3) 0.0845(3) 0.0596(10) Uani 1 1 d .
H33 H 0.0544 0.1883 0.0823 0.071 Uiso 1 1 calc R
C34 C 0.1107(4) 0.2991(3) 0.0028(3) 0.0604(10) Uani 1 1 d .
H34 H 0.1153 0.2474 -0.0558 0.073 Uiso 1 1 calc R
C35 C 0.1435(3) 0.4145(3) 0.0034(3) 0.0442(8) Uani 1 1 d .
C36 C 0.1767(3) 0.4542(3) -0.0822(3) 0.0565(10) Uani 1 1 d .
H36 H 0.1785 0.4044 -0.1432 0.068 Uiso 1 1 calc R
C37 C 0.2063(3) 0.5652(4) -0.0771(3) 0.0591(10) Uani 1 1 d .
H37 H 0.2285 0.5923 -0.1338 0.071 Uiso 1 1 calc R
C38 C 0.2024(3) 0.6364(3) 0.0147(3) 0.0505(9) Uani 1 1 d .
H38 H 0.2231 0.7123 0.0178 0.061 Uiso 1 1 calc R
C39 C 0.1405(3) 0.4941(2) 0.0934(2) 0.0353(7) Uani 1 1 d .
C40 C 0.0992(3) 0.4556(2) 0.1815(2) 0.0334(7) Uani 1 1 d .

loop_
_atom_site_aniso_label
_atom_site_aniso_U_11
_atom_site_aniso_U_22
_atom_site_aniso_U_33
_atom_site_aniso_U_23
_atom_site_aniso_U_13
_atom_site_aniso_U_12
Nd01 0.02326(9) 0.01172(8) 0.01881(9) 0.00427(6) 0.00216(6) 0.00469(6)
F1 0.0467(10) 0.0386(10) 0.0477(11) 0.0287(9) -0.0012(9) 0.0081(8)
F2 0.0450(10) 0.0641(12) 0.0285(9) 0.0186(9) -0.0054(8) 0.0206(9)
F3 0.0317(10) 0.0606(12) 0.0516(12) 0.0108(10) -0.0145(9) -0.0021(9)
F4 0.0351(10) 0.0436(11) 0.0634(13) 0.0273(10) 0.0025(9) -0.0047(8)
F5 0.0452(11) 0.0618(12) 0.0391(11) 0.0333(9) 0.0073(8) 0.0033(9)
F6 0.0545(11) 0.0506(11) 0.0320(10) 0.0217(9) -0.0081(8) 0.0121(9)
F7 0.0365(11) 0.0744(14) 0.0532(12) 0.0272(11) -0.0164(9) -0.0029(10)
F8 0.0367(10) 0.0513(11) 0.0396(10) 0.0203(9) 0.0026(8) -0.0042(8)
O1 0.0286(10) 0.0248(10) 0.0339(11) 0.0131(9) 0.0095(9) 0.0113(9)
O2 0.0434(12) 0.0595(14) 0.0321(12) 0.0222(11) 0.0161(10) 0.0328(11)
O3 0.0214(9) 0.0168(9) 0.0285(10) 0.0084(8) 0.0023(8) 0.0078(8)
O4 0.0334(11) 0.0154(10) 0.0458(13) 0.0055(9) -0.0007(9) 0.0088(8)
O5 0.0335(10) 0.0201(10) 0.0220(10) 0.0064(8) 0.0015(8) 0.0045(8)
O6 0.0456(12) 0.0196(10) 0.0226(10) 0.0088(8) 0.0008(9) 0.0047(9)
O7 0.0409(13) 0.0453(14) 0.0546(15) 0.0249(12) -0.0049(11) -0.0049(11)
O8 0.0396(12) 0.0486(13) 0.0350(13) 0.0090(10) 0.0006(10) 0.0230(11)
O9 0.0341(11) 0.0293(11) 0.0310(11) 0.0019(9) 0.0011(9) 0.0006(9)
N1 0.0321(13) 0.0176(11) 0.0258(12) 0.0076(10) 0.0063(10) 0.0091(10)
N2 0.0328(13) 0.0207(12) 0.0236(12) 0.0056(10) 0.0064(10) 0.0102(10)
C1 0.0235(14) 0.0231(14) 0.0246(14) 0.0061(12) 0.0056(11) 0.0105(12)
C2 0.0248(14) 0.0208(14) 0.0225(14) 0.0051(11) 0.0056(11) 0.0119(11)
C3 0.0316(15) 0.0230(15) 0.0318(16) 0.0125(12) 0.0080(13) 0.0123(12)
C4 0.0319(16) 0.0390(17) 0.0224(15) 0.0081(13) -0.0004(12) 0.0176(14)
C5 0.0228(15) 0.0374(17) 0.0317(17) 0.0027(14) -0.0011(13) 0.0075(13)
C6 0.0262(15) 0.0279(16) 0.0354(17) 0.0119(13) 0.0077(13) 0.0061(12)
C7 0.0211(14) 0.0249(15) 0.0307(16) 0.0129(12) 0.0060(12) 0.0060(12)
C8 0.0271(14) 0.0230(15) 0.0191(14) 0.0059(11) 0.0054(11) 0.0090(12)
C9 0.0320(15) 0.0173(13) 0.0180(14) 0.0033(11) 0.0039(11) 0.0087(12)
C10 0.0301(15) 0.0235(14) 0.0197(14) 0.0053(11) 0.0038(11) 0.0099(12)
C11 0.0361(16) 0.0257(15) 0.0257(15) 0.0117(12) 0.0073(13) 0.0076(13)
C12 0.0419(17) 0.0308(16) 0.0195(15) 0.0093(12) -0.0035(13) 0.0114(14)
C13 0.0305(16) 0.0361(17) 0.0271(16) 0.0049(13) -0.0087(13) 0.0050(13)
C14 0.0322(16) 0.0253(15) 0.0254(15) 0.0077(12) 0.0052(13) 0.0019(13)
C15 0.0240(14) 0.0235(15) 0.0217(14) 0.0090(12) 0.0051(11) 0.0066(12)
C16 0.0340(16) 0.0425(19) 0.0201(15) 0.0156(13) 0.0083(12) 0.0123(15)
C17 0.0415(17) 0.0283(16) 0.0326(17) 0.0126(13) 0.0092(14) 0.0137(13)
C18 0.0391(18) 0.0358(18) 0.0461(19) 0.0251(16) 0.0129(15) 0.0119(14)
C19 0.0369(17) 0.0218(16) 0.059(2) 0.0224(15) 0.0088(16) 0.0075(13)
C20 0.0257(15) 0.0157(14) 0.0485(19) 0.0099(13) 0.0037(13) 0.0063(12)
C21 0.0472(19) 0.0154(15) 0.066(2) 0.0049(15) 0.0094(18) 0.0106(14)
C22 0.054(2) 0.0230(17) 0.057(2) -0.0064(16) 0.0118(18) 0.0168(15)
C23 0.0349(16) 0.0267(16) 0.0324(17) -0.0031(13) 0.0024(13) 0.0125(13)
C24 0.055(2) 0.041(2) 0.0351(18) -0.0043(15) 0.0140(16) 0.0207(16)
C25 0.061(2) 0.047(2) 0.0334(18) 0.0117(16) 0.0222(16) 0.0220(17)
C26 0.0478(19) 0.0349(17) 0.0335(18) 0.0122(14) 0.0150(15) 0.0155(15)
C27 0.0235(14) 0.0198(14) 0.0274(15) 0.0024(12) -0.0006(12) 0.0079(11)
C28 0.0214(13) 0.0178(14) 0.0299(15) 0.0046(12) 0.0003(11) 0.0071(11)
N3 0.0391(15) 0.0375(15) 0.0379(16) 0.0074(13) 0.0044(12) 0.0047(12)
N4 0.0427(15) 0.0335(15) 0.0433(16) 0.0127(13) 0.0113(13) 0.0012(12)
C29 0.053(2) 0.065(3) 0.040(2) 0.0139(18) 0.0101(17) 0.0102(19)
C30 0.052(2) 0.076(3) 0.059(3) 0.035(2) 0.0137(19) 0.009(2)
C31 0.044(2) 0.048(2) 0.073(3) 0.032(2) 0.0096(19) 0.0027(17)
C32 0.0353(17) 0.0304(18) 0.057(2) 0.0124(16) 0.0016(16) 0.0045(14)
C33 0.065(2) 0.0289(19) 0.077(3) 0.0075(19) 0.009(2) 0.0082(17)
C34 0.069(3) 0.043(2) 0.062(3) -0.0026(19) 0.013(2) 0.0179(19)
C35 0.0399(18) 0.047(2) 0.041(2) 0.0046(16) 0.0060(15) 0.0115(16)
C36 0.054(2) 0.070(3) 0.042(2) 0.0028(19) 0.0151(18) 0.019(2)
C37 0.053(2) 0.077(3) 0.051(2) 0.028(2) 0.0202(19) 0.013(2)
C38 0.050(2) 0.046(2) 0.057(2) 0.0224(18) 0.0160(18) 0.0065(17)
C39 0.0280(15) 0.0320(17) 0.0401(18) 0.0065(14) 0.0027(13) 0.0038(13)
C40 0.0265(15) 0.0310(17) 0.0366(18) 0.0082(14) 0.0005(13) 0.0020(13)

loop_
_atom_type_symbol
_atom_type_description
_atom_type_scat_dispersion_real
_atom_type_scat_dispersion_imag
_atom_type_scat_source
C C 0.0033 0.0016 'International Tables Vol C Tables 4.2.6.8 and 6.1.1.4'
H H 0.0000 0.0000 'International Tables Vol C Tables 4.2.6.8 and 6.1.1.4'
F F 0.0171 0.0103 'International Tables Vol C Tables 4.2.6.8 and 6.1.1.4'
N N 0.0061 0.0033 'International Tables Vol C Tables 4.2.6.8 and 6.1.1.4'
Nd Nd -0.1943 3.0179 'International Tables Vol C Tables 4.2.6.8 and 6.1.1.4'
O O 0.0106 0.0060 'International Tables Vol C Tables 4.2.6.8 and 6.1.1.4'

loop_
_geom_angle_atom_site_label_1
_geom_angle_atom_site_label_2
_geom_angle_atom_site_label_3
_geom_angle
_geom_angle_site_symmetry_1
_geom_angle_site_symmetry_3
O1 Nd01 Nd01 104.34(4) . 2_676
O1 Nd01 O3 71.65(6) . .
O1 Nd01 O3 134.32(6) . 2_676
O1 Nd01 O4 136.62(6) . 2_676
O1 Nd01 O5 73.76(6) . .
O1 Nd01 O6 121.75(6) . 2_676
O1 Nd01 O9 70.97(6) . .
O1 Nd01 N1 73.15(6) . .
O1 Nd01 N2 125.53(6) . .
O1 Nd01 C8 139.07(7) . 2_676
O3 Nd01 Nd01 36.23(4) . 2_676
O3 Nd01 Nd01 34.64(4) 2_676 2_676
O3 Nd01 O3 70.86(6) . 2_676
O3 Nd01 O4 116.24(5) . 2_676
O3 Nd01 O4 49.27(5) 2_676 2_676
O3 Nd01 O5 73.26(6) . .
O3 Nd01 O6 74.95(6) . 2_676
O3 Nd01 O9 95.98(6) . .
O3 Nd01 N1 142.68(6) . .
O3 Nd01 N1 130.77(6) 2_676 .
O3 Nd01 N2 152.47(6) . .
O3 Nd01 N2 99.41(6) 2_676 .
O3 Nd01 C8 92.92(6) . 2_676
O3 Nd01 C8 25.08(6) 2_676 2_676
O4 Nd01 Nd01 81.83(4) 2_676 2_676
O4 Nd01 C8 24.45(6) 2_676 2_676
O5 Nd01 Nd01 67.99(4) . 2_676
O5 Nd01 O3 71.20(6) . 2_676
O5 Nd01 O4 69.07(6) . 2_676
O5 Nd01 O6 136.87(6) . 2_676
O5 Nd01 N1 85.41(6) . .
O5 Nd01 N2 129.25(6) . .
O5 Nd01 C8 65.45(6) . 2_676
O6 Nd01 Nd01 69.10(4) 2_676 2_676
O6 Nd01 O3 71.30(6) 2_676 2_676
O6 Nd01 O4 100.80(6) 2_676 2_676
O6 Nd01 N1 136.22(6) 2_676 .
O6 Nd01 N2 77.54(6) 2_676 .
O6 Nd01 C8 88.05(7) 2_676 2_676
O9 Nd01 Nd01 121.81(5) . 2_676
O9 Nd01 O3 137.94(6) . 2_676
O9 Nd01 O4 141.72(6) . 2_676
O9 Nd01 O5 144.72(6) . .
O9 Nd01 O6 66.68(6) . 2_676
O9 Nd01 N1 83.93(7) . .
O9 Nd01 N2 73.72(7) . .
O9 Nd01 C8 149.77(7) . 2_676
N1 Nd01 Nd01 152.50(5) . 2_676
N1 Nd01 O4 82.24(6) . 2_676
N1 Nd01 N2 62.99(7) . .
N1 Nd01 C8 105.80(7) . 2_676
N2 Nd01 Nd01 129.48(5) . 2_676
N2 Nd01 O4 68.19(6) . 2_676
N2 Nd01 C8 85.20(7) . 2_676
C8 Nd01 Nd01 57.59(5) 2_676 2_676
C7 O1 Nd01 127.85(16) . .
Nd01 O3 Nd01 109.14(6) . 2_676
C8 O3 Nd01 97.66(14) . 2_676
C8 O3 Nd01 140.32(16) . .
C8 O4 Nd01 90.50(15) . 2_676
C15 O5 Nd01 138.83(16) . .
C15 O6 Nd01 135.72(17) . 2_676
C16 O8 H8 109.5 . .
Nd01 O9 H9A 115.0 . .
Nd01 O9 H9B 110.2 . .
H9A O9 H9B 91.0 . .
C17 N1 Nd01 121.62(17) . .
C17 N1 C28 117.6(2) . .
C28 N1 Nd01 120.74(17) . .
C26 N2 Nd01 122.67(18) . .
C26 N2 C27 118.0(2) . .
C27 N2 Nd01 119.35(17) . .
C2 C1 C7 123.3(2) . .
C6 C1 C2 118.4(2) . .
C6 C1 C7 118.3(2) . .
C1 C2 C8 120.8(2) . .
C3 C2 C1 118.3(2) . .
C3 C2 C8 120.7(2) . .
F1 C3 C2 121.1(2) . .
F1 C3 C4 116.5(2) . .
C4 C3 C2 122.2(2) . .
F2 C4 C3 120.2(3) . .
F2 C4 C5 120.5(2) . .
C5 C4 C3 119.2(3) . .
F3 C5 C4 120.1(3) . .
F3 C5 C6 120.3(3) . .
C4 C5 C6 119.6(2) . .
F4 C6 C1 119.4(2) . .
F4 C6 C5 118.3(2) . .
C5 C6 C1 122.2(3) . .
O1 C7 C1 118.1(2) . .
O2 C7 O1 126.0(3) . .
O2 C7 C1 115.9(2) . .
O3 C8 Nd01 57.27(12) . 2_676
O3 C8 C2 116.2(2) . .
O4 C8 Nd01 65.06(14) . 2_676
O4 C8 O3 121.3(2) . .
O4 C8 C2 122.4(2) . .
C2 C8 Nd01 165.80(17) . 2_676
C10 C9 C15 120.3(2) . .
C14 C9 C10 118.1(2) . .
C14 C9 C15 121.1(2) . .
C9 C10 C16 120.2(2) . .
C11 C10 C9 118.9(2) . .
C11 C10 C16 120.9(2) . .
F5 C11 C10 120.5(2) . .
F5 C11 C12 117.4(2) . .
C12 C11 C10 122.1(3) . .
F6 C12 C11 120.3(3) . .
F6 C12 C13 120.8(3) . .
C13 C12 C11 118.9(3) . .
F7 C13 C12 120.0(3) . .
F7 C13 C14 120.2(3) . .
C12 C13 C14 119.8(3) . .
F8 C14 C9 121.0(2) . .
F8 C14 C13 116.9(2) . .
C9 C14 C13 122.0(3) . .
O5 C15 O6 127.5(2) . .
O5 C15 C9 115.0(2) . .
O6 C15 C9 117.5(2) . .
O7 C16 O8 126.8(3) . .
O7 C16 C10 122.8(3) . .
O8 C16 C10 110.4(2) . .
N1 C17 H17 118.1 . .
N1 C17 C18 123.8(3) . .
C18 C17 H17 118.1 . .
C17 C18 H18 120.5 . .
C19 C18 C17 119.0(3) . .
C19 C18 H18 120.5 . .
C18 C19 H19 120.2 . .
C18 C19 C20 119.6(3) . .
C20 C19 H19 120.2 . .
C19 C20 C21 123.1(3) . .
C19 C20 C28 117.9(3) . .
C28 C20 C21 118.9(3) . .
C20 C21 H21 119.4 . .
C22 C21 C20 121.1(3) . .
C22 C21 H21 119.4 . .
C21 C22 H22 119.0 . .
C21 C22 C23 122.1(3) . .
C23 C22 H22 119.0 . .
C24 C23 C22 123.6(3) . .
C24 C23 C27 117.6(3) . .
C27 C23 C22 118.8(3) . .
C23 C24 H24 120.1 . .
C25 C24 C23 119.8(3) . .
C25 C24 H24 120.1 . .
C24 C25 H25 120.4 . .
C24 C25 C26 119.1(3) . .
C26 C25 H25 120.4 . .
N2 C26 C25 123.5(3) . .
N2 C26 H26 118.3 . .
C25 C26 H26 118.3 . .
N2 C27 C23 122.0(3) . .
N2 C27 C28 118.6(2) . .
C23 C27 C28 119.4(2) . .
N1 C28 C20 122.1(3) . .
N1 C28 C27 118.3(2) . .
C20 C28 C27 119.7(2) . .
C29 N3 C40 118.2(3) . .
C38 N4 C39 117.7(3) . .
N3 C29 H29 118.2 . .
N3 C29 C30 123.5(4) . .
C30 C29 H29 118.2 . .
C29 C30 H30 120.6 . .
C31 C30 C29 118.7(4) . .
C31 C30 H30 120.6 . .
C30 C31 H31 119.9 . .
C30 C31 C32 120.2(3) . .
C32 C31 H31 119.9 . .
C31 C32 C33 122.9(3) . .
C31 C32 C40 117.9(3) . .
C40 C32 C33 119.2(3) . .
C32 C33 H33 119.3 . .
C34 C33 C32 121.3(3) . .
C34 C33 H33 119.3 . .
C33 C34 H34 119.3 . .
C33 C34 C35 121.3(3) . .
C35 C34 H34 119.3 . .
C36 C35 C34 123.2(3) . .
C36 C35 C39 117.2(3) . .
C39 C35 C34 119.6(3) . .
C35 C36 H36 119.7 . .
C37 C36 C35 120.5(3) . .
C37 C36 H36 119.7 . .
C36 C37 H37 121.0 . .
C36 C37 C38 118.0(3) . .
C38 C37 H37 121.0 . .
N4 C38 C37 124.7(3) . .
N4 C38 H38 117.6 . .
C37 C38 H38 117.6 . .
N4 C39 C35 121.9(3) . .
N4 C39 C40 119.2(3) . .
C35 C39 C40 118.9(3) . .
N3 C40 C32 121.4(3) . .
N3 C40 C39 119.0(3) . .
C32 C40 C39 119.5(3) . .

loop_
_geom_bond_atom_site_label_1
_geom_bond_atom_site_label_2
_geom_bond_distance
_geom_bond_site_symmetry_2
Nd01 Nd01 4.0539(3) 2_676
Nd01 O1 2.4276(18) .
Nd01 O3 2.5360(16) 2_676
Nd01 O3 2.4388(17) .
Nd01 O4 2.7093(19) 2_676
Nd01 O5 2.4736(17) .
Nd01 O6 2.4867(18) 2_676
Nd01 O9 2.4674(18) .
Nd01 N1 2.600(2) .
Nd01 N2 2.635(2) .
Nd01 C8 2.988(3) 2_676
F1 C3 1.350(3) .
F2 C4 1.337(3) .
F3 C5 1.346(3) .
F4 C6 1.353(3) .
F5 C11 1.348(3) .
F6 C12 1.338(3) .
F7 C13 1.337(3) .
F8 C14 1.351(3) .
O1 C7 1.254(3) .
O2 C7 1.244(3) .
O3 Nd01 2.5359(16) 2_676
O3 C8 1.278(3) .
O4 Nd01 2.7093(18) 2_676
O4 C8 1.237(3) .
O5 C15 1.250(3) .
O6 Nd01 2.4866(18) 2_676
O6 C15 1.255(3) .
O7 C16 1.206(3) .
O8 H8 0.8200 .
O8 C16 1.310(3) .
O9 H9A 0.8635 .
O9 H9B 0.8732 .
N1 C17 1.325(3) .
N1 C28 1.364(3) .
N2 C26 1.319(4) .
N2 C27 1.363(3) .
C1 C2 1.408(4) .
C1 C6 1.375(4) .
C1 C7 1.517(4) .
C2 C3 1.378(4) .
C2 C8 1.504(4) .
C3 C4 1.376(4) .
C4 C5 1.365(4) .
C5 C6 1.374(4) .
C8 Nd01 2.988(3) 2_676
C9 C10 1.406(4) .
C9 C14 1.370(4) .
C9 C15 1.522(4) .
C10 C11 1.380(4) .
C10 C16 1.499(4) .
C11 C12 1.372(4) .
C12 C13 1.368(4) .
C13 C14 1.382(4) .
C17 H17 0.9300 .
C17 C18 1.392(4) .
C18 H18 0.9300 .
C18 C19 1.359(4) .
C19 H19 0.9300 .
C19 C20 1.401(4) .
C20 C21 1.436(4) .
C20 C28 1.410(4) .
C21 H21 0.9300 .
C21 C22 1.326(5) .
C22 H22 0.9300 .
C22 C23 1.431(4) .
C23 C24 1.398(4) .
C23 C27 1.411(4) .
C24 H24 0.9300 .
C24 C25 1.359(4) .
C25 H25 0.9300 .
C25 C26 1.392(4) .
C26 H26 0.9300 .
C27 C28 1.438(4) .
N3 C29 1.322(4) .
N3 C40 1.361(4) .
N4 C38 1.317(4) .
N4 C39 1.355(4) .
C29 H29 0.9300 .
C29 C30 1.396(5) .
C30 H30 0.9300 .
C30 C31 1.345(5) .
C31 H31 0.9300 .
C31 C32 1.398(5) .
C32 C33 1.435(5) .
C32 C40 1.409(4) .
C33 H33 0.9300 .
C33 C34 1.336(5) .
C34 H34 0.9300 .
C34 C35 1.426(5) .
C35 C36 1.395(5) .
C35 C39 1.415(4) .
C36 H36 0.9300 .
C36 C37 1.359(5) .
C37 H37 0.9300 .
C37 C38 1.378(5) .
C38 H38 0.9300 .
C39 C40 1.446(4) .

loop_
_geom_hbond_atom_site_label_D
_geom_hbond_atom_site_label_H
_geom_hbond_atom_site_label_A
_geom_hbond_distance_DH
_geom_hbond_distance_HA
_geom_hbond_distance_DA
_geom_hbond_angle_DHA
O8 H8 O2 0.82 1.76 2.535(3) 157.0
O9 H9B N3 0.87 1.92 2.738(3) 155.7
